data_7062948
loop_
_publ_author_name
'Chen, Zi-Yue'
'Wang, Xi-Rui'
'Xu, Ke-Lan'
'Hu, Pan'
'Tian, You-Ping'
'Wang, Hui-Juan'
'Zhou, Ying'
'Liu, Xiong-Li'

_publ_section_title
;
 Py-2NO ligand enabled Ni(ii)-catalyzed asymmetric Michael addition
 reaction of indoles with \b,\g-unsaturated \a-keto esters
;
_journal_issue 4
_journal_name_full 'New Journal of Chemistry'
_journal_page_first 1688
_journal_page_last 1695
_journal_paper_doi 10.1039/D3NJ05076A
_journal_volume 48
_journal_year 2024
_chemical_absolute_configuration unk
_chemical_formula_moiety 'C23 H29 N3 O4'
_chemical_formula_sum 'C23 H29 N3 O4'
_chemical_formula_weight 411.49
_space_group_crystal_system hexagonal
_space_group_IT_number 169
_space_group_name_Hall 'P 61'
_space_group_name_H-M_alt 'P 61'
_atom_sites_solution_hydrogens geom
_atom_sites_solution_primary direct
_audit_creation_date 2023-11-03
_audit_creation_method
;
Olex2 1.5-beta
(compiled 2022.04.07 svn.rca3783a0 for OlexSys, GUI svn.r6439)
;
_audit_update_record
;
2023-11-03 deposited with the CCDC.	2023-12-20 downloaded from the CCDC.
;
_cell_angle_alpha 90
_cell_angle_beta 90
_cell_angle_gamma 120
_cell_formula_units_Z 12
_cell_length_a 25.6308(19)
_cell_length_b 25.6308(19)
_cell_length_c 13.8132(12)
_cell_measurement_reflns_used 4076
_cell_measurement_temperature 170.00(10)
_cell_measurement_theta_max 66.1260
_cell_measurement_theta_min 3.4170
_cell_volume 7858.7(11)
_computing_cell_refinement 'CrysAlisPro 1.171.38.43f (Rigaku OD, 2015)'
_computing_data_collection 'CrysAlisPro 1.171.38.43f (Rigaku OD, 2015)'
_computing_data_reduction 'CrysAlisPro 1.171.38.43f (Rigaku OD, 2015)'
_computing_molecular_graphics 'Olex2 1.5-beta (Dolomanov et al., 2009)'
_computing_publication_material 'Olex2 1.5-beta (Dolomanov et al., 2009)'
_computing_structure_refinement 'SHELXL 2018/3 (Sheldrick, 2015)'
_computing_structure_solution 'SHELXS  (Sheldrick, 2008)'
_diffrn_ambient_temperature 170.00(10)
_diffrn_detector_area_resol_mean 5.2684
_diffrn_detector_type AtlasS2
_diffrn_measured_fraction_theta_full 1.000
_diffrn_measured_fraction_theta_max 0.973
_diffrn_measurement_details
;
List of Runs (angles in degrees, time in seconds):

  # Type    Start    End  Width  t~exp~   \w     \q     \k     \f   Frames
#--------------------------------------------------------------------------
  1  \w    -36.00 -10.00   1.00   10.00    --  -41.11 -77.00-120.00   26
  2  \w   -116.00 -90.00   1.00   10.00    --  -41.11 -77.00-120.00   26
  3  \w    -63.00 -17.00   1.00   10.00    --  -41.11 -38.00 -60.00   46
  4  \w    -52.00 -23.00   1.00   10.00    --  -41.11 -57.00   0.00   29
  5  \w    -68.00  32.00   1.00   10.00    --  -41.11  57.00   0.00  100
  6  \w   -102.00 -69.00   1.00   10.00    --  -41.11 -38.00 -60.00   33
  7  \w    -39.00 -14.00   1.00   10.00    --  -41.11 -57.00  30.00   25
  8  \w    -86.00 -14.00   1.00   10.00    --  -41.11 -57.00-120.00   72
  9  \w     18.00  82.00   1.00   10.00    --   41.11  57.00 -60.00   64
 10  \w    153.00 178.00   1.00   12.00    --  107.58  77.00 -60.00   25
 11  \w    124.00 166.00   1.00   12.00    --  107.58  77.00-150.00   42
 12  \w     75.00 101.00   1.00   12.00    --  107.58  77.00 -30.00   26
 13  \w     78.00 104.00   1.00   12.00    --  107.58  61.00 -60.00   26
 14  \w     78.00 104.00   1.00   12.00    --  107.58  61.00-120.00   26
 15  \w     76.00 101.00   1.00   12.00    --  107.58  77.00-150.00   25
 16  \w     75.00 101.00   1.00   12.00    --  107.58  77.00 -60.00   26
 17  \w     82.00 109.00   1.00   12.00    --  107.58  45.00-120.00   27
 18  \w    119.00 161.00   1.00   12.00    --  107.58 125.00 -90.00   42
 19  \w     82.00 177.00   1.00   12.00    --  107.58  45.00 -60.00   95
 20  \w    148.00 175.00   1.00   12.00    --  107.58  77.00-120.00   27
 21  \w     79.00 104.00   1.00   12.00    --  107.58  61.00-150.00   25
 22  \w     83.00 112.00   1.00   12.00    --  107.58  45.00 -90.00   29
 23  \w     75.00 101.00   1.00   12.00    --  107.58  77.00 -90.00   26
 24  \w     83.00 108.00   1.00   12.00    --  107.58  45.00 -30.00   25
 25  \w     78.00 104.00   1.00   12.00    --  107.58  61.00 -90.00   26
 26  \w     33.00 113.00   1.00   12.00    --  107.58-116.00-134.00   80
 27  \w     78.00 104.00   1.00   12.00    --  107.58  61.00 -30.00   26
 28  \w     85.00 177.00   1.00   12.00    --  107.58  30.00 -90.00   92
 29  \w     84.00 125.00   1.00   12.00    --  107.58  30.00 -60.00   41
 30  \w     75.00 101.00   1.00   12.00    --  107.58  77.00-120.00   26
 31  \w     25.00  97.00   1.00   12.00    --  107.58 -94.00 120.00   72
;
_diffrn_measurement_device 'four-circle diffractometer'
_diffrn_measurement_device_type 'SuperNova, Dual, Cu at zero, AtlasS2'
_diffrn_measurement_method '\w scans'
_diffrn_radiation_type CuK\a
_diffrn_radiation_wavelength 1.54184
_diffrn_reflns_av_R_equivalents 0.1150
_diffrn_reflns_av_unetI/netI 0.1617
_diffrn_reflns_Laue_measured_fraction_full 1.000
_diffrn_reflns_Laue_measured_fraction_max 0.973
_diffrn_reflns_limit_h_max 23
_diffrn_reflns_limit_h_min -31
_diffrn_reflns_limit_k_max 31
_diffrn_reflns_limit_k_min -21
_diffrn_reflns_limit_l_max 15
_diffrn_reflns_limit_l_min -16
_diffrn_reflns_number 56884
_diffrn_reflns_point_group_measured_fraction_full 0.944
_diffrn_reflns_point_group_measured_fraction_max 0.912
_diffrn_reflns_theta_full 67.684
_diffrn_reflns_theta_max 75.188
_diffrn_reflns_theta_min 3.449
_exptl_absorpt_coefficient_mu 0.584
_exptl_absorpt_correction_T_max 1.00000
_exptl_absorpt_correction_T_min 0.65525
_exptl_absorpt_correction_type multi-scan
_exptl_absorpt_process_details
;
CrysAlisPro 1.171.38.43f (Rigaku Oxford Diffraction, 2015)
Empirical absorption correction using spherical harmonics,
 implemented in SCALE3 ABSPACK scaling algorithm.
;
_exptl_crystal_colour 'light colourless'
_exptl_crystal_density_diffrn 1.043
_exptl_crystal_description block
_exptl_crystal_F_000 2640
_exptl_crystal_size_max 0.13
_exptl_crystal_size_mid 0.12
_exptl_crystal_size_min 0.1
_refine_diff_density_max 0.430
_refine_diff_density_min -0.293
_refine_diff_density_rms 0.077
_refine_ls_abs_structure_details
;
 Flack x determined using 1193 quotients [(I+)-(I-)]/[(I+)+(I-)]
 (Parsons, Flack and Wagner, Acta Cryst. B69 (2013) 249-259).
;
_refine_ls_abs_structure_Flack 0.8(4)
_refine_ls_extinction_coef 0.00172(10)
_refine_ls_extinction_expression Fc^*^=kFc[1+0.001xFc^2^\l^3^/sin(2\q)]^-1/4^
_refine_ls_extinction_method 'SHELXL-2018/3 (Sheldrick 2018)'
_refine_ls_goodness_of_fit_ref 0.818
_refine_ls_hydrogen_treatment constr
_refine_ls_matrix_type full
_refine_ls_number_parameters 548
_refine_ls_number_reflns 9885
_refine_ls_number_restraints 487
_refine_ls_restrained_S_all 0.809
_refine_ls_R_factor_all 0.1524
_refine_ls_R_factor_gt 0.0870
_refine_ls_shift/su_max 0.008
_refine_ls_shift/su_mean 0.001
_refine_ls_structure_factor_coef Fsqd
_refine_ls_weighting_details 'w=1/[\s^2^(Fo^2^)+(0.1249P)^2^] where P=(Fo^2^+2Fc^2^)/3'
_refine_ls_weighting_scheme calc
_refine_ls_wR_factor_gt 0.2086
_refine_ls_wR_factor_ref 0.2310
_reflns_Friedel_coverage 0.797
_reflns_Friedel_fraction_full 0.884
_reflns_Friedel_fraction_max 0.845
_reflns_number_gt 3893
_reflns_number_total 9885
_reflns_threshold_expression 'I > 2\s(I)'
_twin_special_details
;
Component 2 rotated by 117.3379\% 
 around [-0.05 0.03 1.00] (reciprocal) or [-0.01 0.00 1.00] (direct)

;
_cod_data_source_file d3nj05076a2.cif
_cod_data_source_block 5
_cod_depositor_comments 'Adding full bibliography for 7062946--7062948.cif.'
_cod_original_cell_volume 7858.7(14)
_cod_database_code 7062948
_shelx_shelxl_version_number 2018/3
_shelx_space_group_comment
;
The symmetry employed for this shelxl refinement is uniquely defined
by the following loop, which should always be used as a source of
symmetry information in preference to the above space-group names.
They are only intended as comments.
;
_shelx_estimated_absorpt_t_max 0.944
_shelx_estimated_absorpt_t_min 0.928
_olex2_refinement_description
;
1. Fixed Uiso
 At 1.2 times of:
  All C(H) groups, All C(H,H) groups
 At 1.5 times of:
  All C(H,H,H) groups
2. Rigid body (RIGU) restrains
 C42, O5, C30, C33, C24, O6, H30, H33A, H33B, C34, C25, N4, C31, H34A, H34B,
 H34C, H25, C26, C28, H31A, H31B, C32, H26, C27, C29, H32A, H32B, H32C, H27,
 H29, N5, N6, O8, C35, C38, C39, C40, H35A, H35B, C36, C37, H38, O7, C41, C45,
 H36A, H36B, H37A, H37B, H41, C44, H45, H42, C43, C46, H43, H46A, H46B, H46C
 with sigma for 1-2 distances of 0.001 and sigma for 1-3 distances of 0.003
 N2, O1, C7, N1, C8, C6, C12, H8, C9, C5, C1, H12, C13, O2, C11, H9A, H9B, C10,
  C4, H5, H1, C2, C14, N3, H11A, H11B, H10A, H10B, C3, H4, C01N, H14, C15, C17,
 H3, H01A, H01B, H01C, H15, C16, C18, H16, O3, O4, H18, C19, C21, H19A, H19B,
 C20, H21A, H21B, C22, H20A, H20B, H20C, H22A, H22B, H22C
 with sigma for 1-2 distances of 0.001 and sigma for 1-3 distances of 0.003
 C34, O5, C30, C33, C24, O6, H30, H33A, H33B, C25, N4, C31, H34A, H34B, H34C,
 H25, C26, C28, H31A, H31B, C32, H26, C27, C29, H32A, H32B, H32C, H27, H29, N5,
 N6, O8, C35, C38, C39, C40, H35A, H35B, C36, C37, H38, O7, C41, C45, H36A,
 H36B, H37A, H37B, H41, C42, C44, H45, H42, C43, C46, H43, H46A, H46B, H46C
 with sigma for 1-2 distances of 0.001 and sigma for 1-3 distances of 0.004
 C3, O1, C7, N1, C8, C6, C12, H8, C9, N2, C5, C1, H12, C13, H9A, H9B, C10, O2,
 C11, C4, H5, H1, C2, C14, N3, H10A, H10B, H11A, H11B, H4, C01N, H14, C15, C17,
 H3, H01A, H01B, H01C, H15, C16, C18, H16, O3, O4, H18, C19, C21, H19A, H19B,
 C20, H21A, H21B, C22, H20A, H20B, H20C, H22A, H22B, H22C
 with sigma for 1-2 distances of 0.001 and sigma for 1-3 distances of 0.004
3.a Ternary CH refined with riding coordinates:
 C8(H8), C12(H12), C18(H18), C29(H29), C30(H30), C38(H38)
3.b Secondary CH2 refined with riding coordinates:
 C9(H9A,H9B), C10(H10A,H10B), C11(H11A,H11B), C19(H19A,H19B), C21(H21A,H21B),
 C31(H31A,H31B), C33(H33A,H33B), C35(H35A,H35B), C36(H36A,H36B), C37(H37A,H37B)
3.c Aromatic/amide H refined with riding coordinates:
 C1(H1), C3(H3), C4(H4), C5(H5), C14(H14), C15(H15), C16(H16), C25(H25),
 C26(H26), C27(H27), C41(H41), C42(H42), C43(H43), C45(H45)
3.d Idealised Me refined as rotating group:
 C01N(H01A,H01B,H01C), C20(H20A,H20B,H20C), C22(H22A,H22B,H22C), C32(H32A,H32B,
 H32C), C34(H34A,H34B,H34C), C46(H46A,H46B,H46C)
;
_smtbx_masks_void_probe_radius 1.2
_smtbx_masks_void_truncation_radius 1.2
_olex2_submission_special_instructions 'No special instructions were received'
_oxdiff_exptl_absorpt_empirical_details
;
Empirical correction (ABSPACK) includes:
- Absorption correction using spherical harmonics
- Frame scaling
;

loop_
_space_group_symop_operation_xyz
'x, y, z'
'-y, x-y, z+1/3'
'-x+y, -x, z+2/3'
'-x, -y, z+1/2'
'y, -x+y, z+5/6'
'x-y, x, z+1/6'

loop_
_atom_site_label
_atom_site_type_symbol
_atom_site_fract_x
_atom_site_fract_y
_atom_site_fract_z
_atom_site_U_iso_or_equiv
_atom_site_adp_type
_atom_site_occupancy
_atom_site_site_symmetry_order
_atom_site_calc_flag
_atom_site_refinement_flags_posn
_atom_site_refinement_flags_adp
_atom_site_refinement_flags_occupancy
_atom_site_disorder_assembly
_atom_site_disorder_group
O1 O 0.76800(13) 0.20493(14) 0.7101(3) 0.0744(11) Uani 1 1 d . . . . .
O2 O 0.92498(11) 0.19963(11) 0.5386(2) 0.0538(8) Uani 1 1 d . . . . .
O3 O 0.86627(12) 0.39066(12) 0.4646(2) 0.0609(8) Uani 1 1 d . . . . .
O4 O 0.94182(13) 0.42297(13) 0.3486(3) 0.0689(9) Uani 1 1 d . . . . .
O5 O 0.66769(12) 0.18919(13) 0.5641(2) 0.0626(8) Uani 1 1 d . . . . .
O6 O 0.68845(13) 0.23920(12) 0.4209(2) 0.0650(9) Uani 1 1 d . . . . .
O7 O 0.88207(15) 0.28537(14) 0.2108(3) 0.0790(12) Uani 1 1 d . . . . .
O8 O 0.85120(12) 0.12946(12) 0.4240(2) 0.0544(8) Uani 1 1 d . . . . .
N1 N 0.87294(14) 0.25784(14) 0.7195(3) 0.0524(8) Uani 1 1 d . . . . .
N2 N 0.89535(14) 0.19801(13) 0.6261(3) 0.0501(7) Uani 1 1 d . . . . .
N3 N 0.92074(14) 0.31960(14) 0.5386(3) 0.0494(8) Uani 1 1 d . . . . .
N4 N 0.75290(14) 0.16566(15) 0.3869(3) 0.0549(9) Uani 1 1 d . . . . .
N5 N 0.86136(14) 0.15634(14) 0.3294(3) 0.0516(7) Uani 1 1 d . . . . .
N6 N 0.81689(15) 0.18199(14) 0.2081(3) 0.0580(9) Uani 1 1 d . . . . .
C1 C 0.91397(18) 0.32175(19) 0.8599(3) 0.0544(10) Uani 1 1 d . . . . .
H1 H 0.930308 0.297537 0.880586 0.065 Uiso 1 1 calc R U . . .
C01N C 0.9592(2) 0.3857(3) 1.0072(4) 0.0859(18) Uani 1 1 d . . . . .
H01A H 0.931591 0.366787 1.061810 0.129 Uiso 1 1 calc R U . . .
H01B H 0.982352 0.429360 1.017019 0.129 Uiso 1 1 calc R U . . .
H01C H 0.986767 0.369711 1.002929 0.129 Uiso 1 1 calc R U . . .
C2 C 0.9233(2) 0.3720(2) 0.9144(4) 0.0700(9) Uani 1 1 d . . . . .
C3 C 0.8971(2) 0.4052(2) 0.8796(4) 0.0704(10) Uani 1 1 d . . . . .
H3 H 0.903659 0.439335 0.916198 0.084 Uiso 1 1 calc R U . . .
C4 C 0.8641(2) 0.3930(2) 0.8002(4) 0.0703(11) Uani 1 1 d . . . . .
H4 H 0.846974 0.416793 0.781018 0.084 Uiso 1 1 calc R U . . .
C5 C 0.8553(2) 0.34168(19) 0.7441(4) 0.0673(11) Uani 1 1 d . . . . .
H5 H 0.832288 0.331219 0.686108 0.081 Uiso 1 1 calc R U . . .
C6 C 0.88033(18) 0.30802(18) 0.7749(3) 0.0524(8) Uani 1 1 d . . . . .
C7 C 0.81942(18) 0.21440(17) 0.6825(4) 0.0535(10) Uani 1 1 d . . . . .
C8 C 0.82867(17) 0.17759(18) 0.6108(4) 0.0559(10) Uani 1 1 d . . . . .
H8 H 0.820438 0.185816 0.543380 0.067 Uiso 1 1 calc R U . . .
C9 C 0.7970(2) 0.1097(2) 0.6327(4) 0.0737(14) Uani 1 1 d . . . . .
H9A H 0.769845 0.100458 0.688952 0.088 Uiso 1 1 calc R U . . .
H9B H 0.772316 0.086798 0.576284 0.088 Uiso 1 1 calc R U . . .
C10 C 0.8434(2) 0.0909(2) 0.6544(5) 0.0797(14) Uani 1 1 d . . . . .
H10A H 0.855614 0.077717 0.595470 0.096 Uiso 1 1 calc R U . . .
H10B H 0.829041 0.058780 0.704130 0.096 Uiso 1 1 calc R U . . .
C11 C 0.8954(2) 0.15304(19) 0.6938(4) 0.0755(14) Uani 1 1 d . . . . .
H11A H 0.887009 0.160286 0.760858 0.091 Uiso 1 1 calc R U . . .
H11B H 0.934680 0.154311 0.692386 0.091 Uiso 1 1 calc R U . . .
C12 C 0.92496(18) 0.25853(17) 0.6736(4) 0.0518(9) Uani 1 1 d . . . . .
H12 H 0.954133 0.260991 0.723928 0.062 Uiso 1 1 calc R U . . .
C13 C 0.95620(17) 0.31241(17) 0.6028(4) 0.0504(9) Uani 1 1 d . . . . .
C14 C 1.01714(18) 0.34793(18) 0.6109(4) 0.0596(12) Uani 1 1 d . . . . .
H14 H 1.039653 0.338494 0.655011 0.071 Uiso 1 1 calc R U . . .
C15 C 1.04551(19) 0.39955(18) 0.5506(4) 0.0643(11) Uani 1 1 d . . . . .
H15 H 1.087765 0.426349 0.553500 0.077 Uiso 1 1 calc R U . . .
C16 C 1.01021(18) 0.40940(18) 0.4885(4) 0.0579(11) Uani 1 1 d . . . . .
H16 H 1.028077 0.443410 0.446786 0.069 Uiso 1 1 calc R U . . .
C17 C 0.94692(18) 0.36951(17) 0.4851(4) 0.0522(10) Uani 1 1 d . . . . .
C18 C 0.90737(18) 0.37793(17) 0.4177(4) 0.0550(9) Uani 1 1 d . . . . .
H18 H 0.883317 0.339214 0.381727 0.066 Uiso 1 1 calc R U . . .
C19 C 0.8938(2) 0.4464(2) 0.5173(5) 0.0785(13) Uani 1 1 d . . . . .
H19A H 0.925090 0.478879 0.476961 0.094 Uiso 1 1 calc R U . . .
H19B H 0.913239 0.442471 0.576606 0.094 Uiso 1 1 calc R U . . .
C20 C 0.8466(2) 0.4620(2) 0.5441(6) 0.109(2) Uani 1 1 d . . . . .
H20A H 0.826227 0.464076 0.485439 0.164 Uiso 1 1 calc R U . . .
H20B H 0.865609 0.501148 0.576967 0.164 Uiso 1 1 calc R U . . .
H20C H 0.817124 0.431045 0.587497 0.164 Uiso 1 1 calc R U . . .
C21 C 0.9103(2) 0.43186(19) 0.2735(4) 0.0639(12) Uani 1 1 d . . . . .
H21A H 0.878094 0.438262 0.300089 0.077 Uiso 1 1 calc R U . . .
H21B H 0.891779 0.396352 0.230171 0.077 Uiso 1 1 calc R U . . .
C22 C 0.9566(3) 0.4879(2) 0.2180(4) 0.088(2) Uani 1 1 d . . . . .
H22A H 0.938863 0.490964 0.156934 0.133 Uiso 1 1 calc R U . . .
H22B H 0.992334 0.484513 0.204342 0.133 Uiso 1 1 calc R U . . .
H22C H 0.968160 0.523888 0.257214 0.133 Uiso 1 1 calc R U . . .
C24 C 0.70322(17) 0.15486(18) 0.4419(4) 0.0558(10) Uani 1 1 d . . . . .
C25 C 0.65306(18) 0.09776(18) 0.4440(4) 0.0576(11) Uani 1 1 d . . . . .
H25 H 0.619157 0.091543 0.480959 0.069 Uiso 1 1 calc R U . . .
C26 C 0.65012(17) 0.05064(18) 0.3962(4) 0.0584(11) Uani 1 1 d . . . . .
H26 H 0.615514 0.011615 0.399777 0.070 Uiso 1 1 calc R U . . .
C27 C 0.70095(17) 0.06197(18) 0.3405(4) 0.0529(11) Uani 1 1 d . . . . .
H27 H 0.700897 0.030283 0.304735 0.063 Uiso 1 1 calc R U . . .
C28 C 0.75011(17) 0.11848(17) 0.3381(4) 0.0488(9) Uani 1 1 d . . . . .
C29 C 0.80301(16) 0.13224(17) 0.2769(4) 0.0479(9) Uani 1 1 d . . . . .
H29 H 0.794868 0.095367 0.239912 0.057 Uiso 1 1 calc R U . . .
C30 C 0.70836(18) 0.20813(19) 0.4903(4) 0.0594(9) Uani 1 1 d . . . . .
H30 H 0.750293 0.235582 0.513895 0.071 Uiso 1 1 calc R U . . .
C31 C 0.7365(2) 0.2818(2) 0.3586(5) 0.0851(14) Uani 1 1 d . . . . .
H31A H 0.773220 0.306658 0.397427 0.102 Uiso 1 1 calc R U . . .
H31B H 0.746024 0.259888 0.309131 0.102 Uiso 1 1 calc R U . . .
C32 C 0.7175(3) 0.3201(2) 0.3119(6) 0.135(2) Uani 1 1 d . . . . .
H32A H 0.680601 0.295179 0.274872 0.203 Uiso 1 1 calc R U . . .
H32B H 0.749314 0.348088 0.268121 0.203 Uiso 1 1 calc R U . . .
H32C H 0.709764 0.342935 0.361111 0.203 Uiso 1 1 calc R U . . .
C33 C 0.6692(2) 0.2366(2) 0.6220(4) 0.0784(13) Uani 1 1 d . . . . .
H33A H 0.649002 0.255357 0.586980 0.094 Uiso 1 1 calc R U . . .
H33B H 0.711481 0.268106 0.634184 0.094 Uiso 1 1 calc R U . . .
C34 C 0.6381(2) 0.2116(3) 0.7153(4) 0.0938(18) Uani 1 1 d . . . . .
H34A H 0.595385 0.183148 0.703222 0.141 Uiso 1 1 calc R U . . .
H34B H 0.642028 0.244373 0.756686 0.141 Uiso 1 1 calc R U . . .
H34C H 0.656426 0.190589 0.747573 0.141 Uiso 1 1 calc R U . . .
C35 C 0.90658(17) 0.1461(2) 0.2754(4) 0.0644(13) Uani 1 1 d . . . . .
H35A H 0.904596 0.151679 0.204877 0.077 Uiso 1 1 calc R U . . .
H35B H 0.900074 0.105206 0.287710 0.077 Uiso 1 1 calc R U . . .
C36 C 0.96579(19) 0.1938(2) 0.3171(4) 0.0731(14) Uani 1 1 d . . . . .
H36A H 0.973509 0.181018 0.380565 0.088 Uiso 1 1 calc R U . . .
H36B H 0.999485 0.202382 0.272796 0.088 Uiso 1 1 calc R U . . .
C37 C 0.9587(2) 0.2478(2) 0.3281(5) 0.0778(16) Uani 1 1 d . . . . .
H37A H 0.977185 0.275586 0.272702 0.093 Uiso 1 1 calc R U . . .
H37B H 0.978049 0.269660 0.388628 0.093 Uiso 1 1 calc R U . . .
C38 C 0.88876(19) 0.22270(19) 0.3313(4) 0.0577(10) Uani 1 1 d . . . . .
H38 H 0.877063 0.236146 0.391389 0.069 Uiso 1 1 calc R U . . .
C39 C 0.8633(2) 0.23516(19) 0.2445(4) 0.0624(11) Uani 1 1 d . . . . .
C40 C 0.77827(19) 0.1738(2) 0.1271(3) 0.0568(10) Uani 1 1 d . . . . .
C41 C 0.7389(2) 0.1148(2) 0.0982(4) 0.0643(12) Uani 1 1 d . . . . .
H41 H 0.736979 0.081623 0.132058 0.077 Uiso 1 1 calc R U . . .
C42 C 0.7014(2) 0.1059(2) 0.0155(4) 0.0692(12) Uani 1 1 d . . . . .
H42 H 0.675016 0.066668 -0.008746 0.083 Uiso 1 1 calc R U . . .
C43 C 0.7048(2) 0.1564(2) -0.0280(4) 0.0749(14) Uani 1 1 d . . . . .
H43 H 0.678970 0.151097 -0.081002 0.090 Uiso 1 1 calc R U . . .
C44 C 0.74411(19) 0.2134(2) 0.0030(4) 0.0648(11) Uani 1 1 d . . . . .
C45 C 0.7816(2) 0.2219(2) 0.0791(4) 0.0629(11) Uani 1 1 d . . . . .
H45 H 0.810203 0.261672 0.098780 0.076 Uiso 1 1 calc R U . . .
C46 C 0.7456(2) 0.2646(2) -0.0521(5) 0.0845(16) Uani 1 1 d . . . . .
H46A H 0.719576 0.277125 -0.019945 0.127 Uiso 1 1 calc R U . . .
H46B H 0.731228 0.251527 -0.118290 0.127 Uiso 1 1 calc R U . . .
H46C H 0.787003 0.298536 -0.054022 0.127 Uiso 1 1 calc R U . . .

loop_
_atom_site_aniso_label
_atom_site_aniso_U_11
_atom_site_aniso_U_22
_atom_site_aniso_U_33
_atom_site_aniso_U_23
_atom_site_aniso_U_13
_atom_site_aniso_U_12
O1 0.0543(10) 0.0655(15) 0.098(3) -0.0092(18) 0.0043(13) 0.0256(9)
O2 0.0519(12) 0.0523(12) 0.0603(14) -0.0042(12) -0.0007(10) 0.0284(9)
O3 0.0618(11) 0.0541(11) 0.0681(19) -0.0064(11) -0.0012(11) 0.0301(7)
O4 0.0802(13) 0.0771(13) 0.0629(15) 0.0191(11) 0.0093(10) 0.0494(9)
O5 0.0642(12) 0.0795(12) 0.0555(15) -0.0028(11) 0.0008(10) 0.0444(9)
O6 0.0611(13) 0.0618(12) 0.0744(18) 0.0057(11) -0.0020(11) 0.0326(8)
O7 0.0697(18) 0.0519(11) 0.096(3) 0.0141(13) -0.0066(19) 0.0156(11)
O8 0.0520(13) 0.0488(12) 0.0613(14) -0.0012(11) 0.0021(13) 0.0244(9)
N1 0.0482(10) 0.0442(11) 0.0655(19) -0.0072(10) -0.0034(11) 0.0236(8)
N2 0.0447(10) 0.0438(10) 0.0615(15) -0.0036(9) -0.0008(10) 0.0220(8)
N3 0.0457(12) 0.0449(12) 0.0545(16) -0.0001(10) 0.0031(10) 0.0203(9)
N4 0.0485(12) 0.0492(11) 0.062(2) -0.0057(11) -0.0020(11) 0.0209(9)
N5 0.0431(10) 0.0527(10) 0.0557(14) -0.0075(11) -0.0015(10) 0.0216(8)
N6 0.0654(15) 0.0447(12) 0.0607(15) 0.0017(10) -0.0112(11) 0.0250(10)
C1 0.0542(17) 0.0542(14) 0.0514(16) -0.0005(12) -0.0012(12) 0.0245(12)
C01N 0.067(2) 0.113(3) 0.076(2) -0.024(3) -0.0138(16) 0.044(2)
C2 0.0618(15) 0.0669(12) 0.0811(18) -0.0198(11) -0.0143(13) 0.0321(8)
C3 0.0723(15) 0.0532(14) 0.0856(18) -0.0180(16) -0.0080(12) 0.0312(9)
C4 0.0630(19) 0.0635(15) 0.0839(18) -0.0074(14) -0.0024(13) 0.0312(13)
C5 0.0819(15) 0.0692(11) 0.065(3) 0.0020(12) -0.0014(16) 0.0486(8)
C6 0.0560(13) 0.0457(10) 0.0554(16) -0.0061(10) -0.0048(11) 0.0255(7)
C7 0.0470(10) 0.0407(13) 0.067(2) -0.0027(12) -0.0024(11) 0.0175(8)
C8 0.0375(11) 0.0522(12) 0.069(2) -0.0073(12) 0.0017(14) 0.0154(10)
C9 0.0794(15) 0.0489(13) 0.073(4) -0.0132(19) 0.005(2) 0.0169(10)
C10 0.0931(15) 0.0584(17) 0.070(4) 0.000(2) -0.002(2) 0.0246(10)
C11 0.095(2) 0.0496(14) 0.077(3) 0.0047(13) -0.0073(19) 0.0324(12)
C12 0.0443(12) 0.0409(12) 0.064(2) -0.0026(11) 0.0012(13) 0.0166(9)
C13 0.0475(11) 0.0450(15) 0.0548(18) -0.0020(11) 0.0004(11) 0.0202(9)
C14 0.0468(13) 0.0516(16) 0.078(3) -0.0025(14) 0.0048(18) 0.0230(12)
C15 0.0408(14) 0.0402(15) 0.099(2) 0.0003(12) -0.0026(13) 0.0107(11)
C16 0.0493(12) 0.0420(18) 0.076(2) -0.0039(15) 0.0034(12) 0.0176(10)
C17 0.0507(11) 0.0352(13) 0.065(2) -0.0036(11) 0.0036(12) 0.0172(9)
C18 0.0528(11) 0.0358(13) 0.0716(18) 0.0000(11) 0.0034(10) 0.0187(8)
C19 0.0826(15) 0.0710(15) 0.091(3) -0.0283(15) -0.012(2) 0.0448(10)
C20 0.1388(16) 0.115(2) 0.120(5) -0.002(3) 0.016(2) 0.0978(11)
C21 0.0750(18) 0.0597(18) 0.057(2) 0.0014(14) -0.0052(13) 0.0337(13)
C22 0.116(3) 0.059(2) 0.078(3) 0.005(2) 0.017(3) 0.034(2)
C24 0.0498(12) 0.0631(11) 0.062(2) 0.0077(13) -0.0006(12) 0.0337(9)
C25 0.0485(16) 0.0609(11) 0.069(3) 0.0129(13) -0.0012(17) 0.0316(10)
C26 0.0369(13) 0.0527(12) 0.083(2) 0.0118(13) 0.0050(12) 0.0206(10)
C27 0.0479(13) 0.0468(15) 0.062(3) 0.0062(18) 0.0036(13) 0.0219(10)
C28 0.0440(12) 0.0451(11) 0.058(2) 0.0017(11) 0.0013(11) 0.0228(9)
C29 0.0400(11) 0.0432(13) 0.0626(19) 0.0051(11) 0.0016(10) 0.0224(9)
C30 0.0523(14) 0.0657(12) 0.0668(17) 0.0044(10) 0.0026(10) 0.0346(9)
C31 0.080(2) 0.0620(17) 0.107(3) 0.0237(16) 0.0149(17) 0.0306(11)
C32 0.195(3) 0.1083(18) 0.152(5) 0.0586(19) 0.057(3) 0.1122(12)
C33 0.082(2) 0.0897(16) 0.0751(19) -0.0190(13) -0.0060(16) 0.0511(14)
C34 0.114(3) 0.119(3) 0.076(2) -0.010(2) 0.002(2) 0.078(2)
C35 0.0345(12) 0.0657(18) 0.088(3) -0.0247(17) -0.0059(13) 0.0214(10)
C36 0.0458(16) 0.0675(13) 0.088(4) -0.006(2) -0.0152(19) 0.0146(10)
C37 0.0515(13) 0.0612(13) 0.097(4) -0.004(2) 0.002(2) 0.0103(10)
C38 0.0530(12) 0.0505(12) 0.0515(19) -0.0007(14) 0.0011(13) 0.0123(11)
C39 0.0636(19) 0.0478(11) 0.0604(19) 0.0010(11) -0.0039(13) 0.0164(11)
C40 0.0506(16) 0.0686(12) 0.0467(17) 0.0010(11) 0.0029(11) 0.0264(10)
C41 0.0590(19) 0.0717(16) 0.0555(19) -0.0048(17) -0.0009(13) 0.0276(14)
C42 0.0640(19) 0.0706(14) 0.0652(19) -0.0095(15) -0.0121(13) 0.0277(12)
C43 0.053(2) 0.0789(12) 0.083(3) 0.0041(14) -0.008(2) 0.0254(11)
C44 0.0548(16) 0.0713(13) 0.0642(18) 0.0124(12) 0.0094(12) 0.0286(11)
C45 0.0574(17) 0.0626(13) 0.0602(18) 0.0032(13) 0.0052(12) 0.0237(11)
C46 0.061(2) 0.0708(16) 0.116(4) 0.0327(16) 0.020(2) 0.0288(13)

loop_
_atom_type_symbol
_atom_type_description
_atom_type_scat_dispersion_real
_atom_type_scat_dispersion_imag
_atom_type_scat_source
C C 0.0181 0.0091 'International Tables Vol C Tables 4.2.6.8 and 6.1.1.4'
H H 0.0000 0.0000 'International Tables Vol C Tables 4.2.6.8 and 6.1.1.4'
N N 0.0311 0.0180 'International Tables Vol C Tables 4.2.6.8 and 6.1.1.4'
O O 0.0492 0.0322 'International Tables Vol C Tables 4.2.6.8 and 6.1.1.4'

loop_
_geom_angle_atom_site_label_1
_geom_angle_atom_site_label_2
_geom_angle_atom_site_label_3
_geom_angle
_geom_angle_site_symmetry_1
_geom_angle_site_symmetry_3
_geom_angle_publ_flag
C18 O3 C19 114.4(3) . . ?
C21 O4 C18 117.2(3) . . ?
C30 O5 C33 115.0(3) . . ?
C31 O6 C30 113.3(4) . . ?
C6 N1 C12 120.7(3) . . ?
C7 N1 C6 124.3(4) . . ?
C7 N1 C12 112.6(4) . . ?
O2 N2 C8 112.4(3) . . ?
O2 N2 C11 110.5(4) . . ?
O2 N2 C12 110.9(3) . . ?
C11 N2 C8 104.9(3) . . ?
C11 N2 C12 109.4(4) . . ?
C12 N2 C8 108.4(3) . . ?
C17 N3 C13 116.5(3) . . ?
C28 N4 C24 117.5(3) . . ?
O8 N5 C29 109.9(3) . . ?
O8 N5 C35 109.7(4) . . ?
O8 N5 C38 113.7(3) . . ?
C29 N5 C35 112.7(4) . . ?
C38 N5 C29 106.6(4) . . ?
C38 N5 C35 104.2(3) . . ?
C39 N6 C29 109.4(4) . . ?
C39 N6 C40 128.2(4) . . ?
C40 N6 C29 121.4(3) . . ?
C2 C1 H1 120.5 . . ?
C6 C1 H1 120.5 . . ?
C6 C1 C2 118.9(5) . . ?
H01A C01N H01B 109.5 . . ?
H01A C01N H01C 109.5 . . ?
H01B C01N H01C 109.5 . . ?
C2 C01N H01A 109.5 . . ?
C2 C01N H01B 109.5 . . ?
C2 C01N H01C 109.5 . . ?
C1 C2 C01N 118.2(5) . . ?
C1 C2 C3 117.2(5) . . ?
C3 C2 C01N 124.6(5) . . ?
C2 C3 H3 117.2 . . ?
C4 C3 C2 125.6(5) . . ?
C4 C3 H3 117.2 . . ?
C3 C4 H4 121.6 . . ?
C3 C4 C5 116.8(5) . . ?
C5 C4 H4 121.6 . . ?
C4 C5 H5 120.1 . . ?
C6 C5 C4 119.8(5) . . ?
C6 C5 H5 120.1 . . ?
C1 C6 N1 117.8(4) . . ?
C5 C6 N1 120.5(4) . . ?
C5 C6 C1 121.7(5) . . ?
O1 C7 N1 124.5(4) . . ?
O1 C7 C8 124.4(4) . . ?
N1 C7 C8 111.0(4) . . ?
N2 C8 H8 112.0 . . ?
N2 C8 C9 103.1(4) . . ?
C7 C8 N2 101.4(3) . . ?
C7 C8 H8 112.0 . . ?
C7 C8 C9 115.5(4) . . ?
C9 C8 H8 112.0 . . ?
C8 C9 H9A 109.6 . . ?
C8 C9 H9B 109.6 . . ?
H9A C9 H9B 108.2 . . ?
C10 C9 C8 110.1(4) . . ?
C10 C9 H9A 109.6 . . ?
C10 C9 H9B 109.6 . . ?
C9 C10 H10A 112.1 . . ?
C9 C10 H10B 112.1 . . ?
C9 C10 C11 98.5(4) . . ?
H10A C10 H10B 109.7 . . ?
C11 C10 H10A 112.1 . . ?
C11 C10 H10B 112.1 . . ?
N2 C11 C10 103.8(4) . . ?
N2 C11 H11A 111.0 . . ?
N2 C11 H11B 111.0 . . ?
C10 C11 H11A 111.0 . . ?
C10 C11 H11B 111.0 . . ?
H11A C11 H11B 109.0 . . ?
N1 C12 N2 100.9(3) . . ?
N1 C12 H12 110.2 . . ?
N1 C12 C13 110.2(4) . . ?
N2 C12 H12 110.2 . . ?
N2 C12 C13 114.6(4) . . ?
C13 C12 H12 110.2 . . ?
N3 C13 C12 117.0(3) . . ?
N3 C13 C14 126.0(4) . . ?
C14 C13 C12 116.9(4) . . ?
C13 C14 H14 121.4 . . ?
C13 C14 C15 117.2(5) . . ?
C15 C14 H14 121.4 . . ?
C14 C15 H15 121.1 . . ?
C16 C15 C14 117.8(4) . . ?
C16 C15 H15 121.1 . . ?
C15 C16 H16 119.5 . . ?
C15 C16 C17 120.9(4) . . ?
C17 C16 H16 119.5 . . ?
N3 C17 C16 121.2(4) . . ?
N3 C17 C18 116.1(3) . . ?
C16 C17 C18 122.6(4) . . ?
O3 C18 O4 110.8(4) . . ?
O3 C18 C17 113.2(4) . . ?
O3 C18 H18 107.3 . . ?
O4 C18 C17 110.6(3) . . ?
O4 C18 H18 107.3 . . ?
C17 C18 H18 107.3 . . ?
O3 C19 H19A 109.8 . . ?
O3 C19 H19B 109.8 . . ?
O3 C19 C20 109.3(4) . . ?
H19A C19 H19B 108.3 . . ?
C20 C19 H19A 109.8 . . ?
C20 C19 H19B 109.8 . . ?
C19 C20 H20A 109.5 . . ?
C19 C20 H20B 109.5 . . ?
C19 C20 H20C 109.5 . . ?
H20A C20 H20B 109.5 . . ?
H20A C20 H20C 109.5 . . ?
H20B C20 H20C 109.5 . . ?
O4 C21 H21A 110.4 . . ?
O4 C21 H21B 110.4 . . ?
O4 C21 C22 106.5(4) . . ?
H21A C21 H21B 108.6 . . ?
C22 C21 H21A 110.4 . . ?
C22 C21 H21B 110.4 . . ?
C21 C22 H22A 109.5 . . ?
C21 C22 H22B 109.5 . . ?
C21 C22 H22C 109.5 . . ?
H22A C22 H22B 109.5 . . ?
H22A C22 H22C 109.5 . . ?
H22B C22 H22C 109.5 . . ?
N4 C24 C30 114.7(3) . . ?
C25 C24 N4 119.9(4) . . ?
C25 C24 C30 125.4(4) . . ?
C24 C25 H25 118.5 . . ?
C26 C25 C24 123.0(5) . . ?
C26 C25 H25 118.5 . . ?
C25 C26 H26 121.6 . . ?
C25 C26 C27 116.8(3) . . ?
C27 C26 H26 121.6 . . ?
C26 C27 H27 120.1 . . ?
C28 C27 C26 119.9(4) . . ?
C28 C27 H27 120.1 . . ?
N4 C28 C27 123.0(4) . . ?
N4 C28 C29 116.0(3) . . ?
C27 C28 C29 121.0(4) . . ?
N5 C29 H29 109.4 . . ?
N6 C29 N5 101.3(3) . . ?
N6 C29 H29 109.4 . . ?
C28 C29 N5 115.4(4) . . ?
C28 C29 N6 111.6(4) . . ?
C28 C29 H29 109.4 . . ?
O5 C30 O6 105.5(4) . . ?
O5 C30 C24 108.2(3) . . ?
O5 C30 H30 111.6 . . ?
O6 C30 H30 111.6 . . ?
C24 C30 O6 108.0(4) . . ?
C24 C30 H30 111.6 . . ?
O6 C31 H31A 109.8 . . ?
O6 C31 H31B 109.8 . . ?
H31A C31 H31B 108.3 . . ?
C32 C31 O6 109.2(5) . . ?
C32 C31 H31A 109.8 . . ?
C32 C31 H31B 109.8 . . ?
C31 C32 H32A 109.5 . . ?
C31 C32 H32B 109.5 . . ?
C31 C32 H32C 109.5 . . ?
H32A C32 H32B 109.5 . . ?
H32A C32 H32C 109.5 . . ?
H32B C32 H32C 109.5 . . ?
O5 C33 H33A 109.8 . . ?
O5 C33 H33B 109.8 . . ?
O5 C33 C34 109.6(4) . . ?
H33A C33 H33B 108.2 . . ?
C34 C33 H33A 109.8 . . ?
C34 C33 H33B 109.8 . . ?
C33 C34 H34A 109.5 . . ?
C33 C34 H34B 109.5 . . ?
C33 C34 H34C 109.5 . . ?
H34A C34 H34B 109.5 . . ?
H34A C34 H34C 109.5 . . ?
H34B C34 H34C 109.5 . . ?
N5 C35 H35A 111.2 . . ?
N5 C35 H35B 111.2 . . ?
N5 C35 C36 102.6(4) . . ?
H35A C35 H35B 109.2 . . ?
C36 C35 H35A 111.2 . . ?
C36 C35 H35B 111.2 . . ?
C35 C36 H36A 110.8 . . ?
C35 C36 H36B 110.8 . . ?
H36A C36 H36B 108.9 . . ?
C37 C36 C35 104.6(4) . . ?
C37 C36 H36A 110.8 . . ?
C37 C36 H36B 110.8 . . ?
C36 C37 H37A 110.7 . . ?
C36 C37 H37B 110.7 . . ?
C36 C37 C38 105.4(4) . . ?
H37A C37 H37B 108.8 . . ?
C38 C37 H37A 110.7 . . ?
C38 C37 H37B 110.7 . . ?
N5 C38 C37 105.0(4) . . ?
N5 C38 H38 111.0 . . ?
C37 C38 H38 111.0 . . ?
C39 C38 N5 103.1(4) . . ?
C39 C38 C37 115.2(4) . . ?
C39 C38 H38 111.0 . . ?
O7 C39 N6 126.4(5) . . ?
O7 C39 C38 123.8(4) . . ?
N6 C39 C38 109.8(4) . . ?
C41 C40 N6 116.9(4) . . ?
C45 C40 N6 121.3(4) . . ?
C45 C40 C41 121.8(5) . . ?
C40 C41 H41 121.2 . . ?
C40 C41 C42 117.6(5) . . ?
C42 C41 H41 121.2 . . ?
C41 C42 H42 120.9 . . ?
C43 C42 C41 118.1(4) . . ?
C43 C42 H42 120.9 . . ?
C42 C43 H43 119.0 . . ?
C44 C43 C42 122.0(5) . . ?
C44 C43 H43 119.0 . . ?
C43 C44 C45 119.9(5) . . ?
C43 C44 C46 117.3(5) . . ?
C45 C44 C46 122.8(4) . . ?
C40 C45 C44 120.5(4) . . ?
C40 C45 H45 119.7 . . ?
C44 C45 H45 119.7 . . ?
C44 C46 H46A 109.5 . . ?
C44 C46 H46B 109.5 . . ?
C44 C46 H46C 109.5 . . ?
H46A C46 H46B 109.5 . . ?
H46A C46 H46C 109.5 . . ?
H46B C46 H46C 109.5 . . ?

loop_
_geom_bond_atom_site_label_1
_geom_bond_atom_site_label_2
_geom_bond_distance
_geom_bond_site_symmetry_2
_geom_bond_publ_flag
O1 C7 1.274(6) . ?
O2 N2 1.417(5) . ?
O3 C18 1.407(6) . ?
O3 C19 1.436(6) . ?
O4 C18 1.416(5) . ?
O4 C21 1.401(6) . ?
O5 C30 1.362(6) . ?
O5 C33 1.440(6) . ?
O6 C30 1.490(6) . ?
O6 C31 1.450(6) . ?
O7 C39 1.219(6) . ?
O8 N5 1.438(5) . ?
N1 C6 1.426(6) . ?
N1 C7 1.362(5) . ?
N1 C12 1.469(6) . ?
N2 C8 1.532(5) . ?
N2 C11 1.485(7) . ?
N2 C12 1.495(5) . ?
N3 C13 1.347(6) . ?
N3 C17 1.332(5) . ?
N4 C24 1.386(6) . ?
N4 C28 1.355(6) . ?
N5 C29 1.491(5) . ?
N5 C35 1.508(6) . ?
N5 C38 1.481(6) . ?
N6 C29 1.484(6) . ?
N6 C39 1.380(5) . ?
N6 C40 1.438(6) . ?
C1 H1 0.9500 . ?
C1 C2 1.405(7) . ?
C1 C6 1.394(6) . ?
C01N H01A 0.9800 . ?
C01N H01B 0.9800 . ?
C01N H01C 0.9800 . ?
C01N C2 1.512(8) . ?
C2 C3 1.408(8) . ?
C3 H3 0.9500 . ?
C3 C4 1.324(8) . ?
C4 H4 0.9500 . ?
C4 C5 1.443(7) . ?
C5 H5 0.9500 . ?
C5 C6 1.375(7) . ?
C7 C8 1.466(7) . ?
C8 H8 1.0000 . ?
C8 C9 1.538(6) . ?
C9 H9A 0.9900 . ?
C9 H9B 0.9900 . ?
C9 C10 1.521(9) . ?
C10 H10A 0.9900 . ?
C10 H10B 0.9900 . ?
C10 C11 1.578(6) . ?
C11 H11A 0.9900 . ?
C11 H11B 0.9900 . ?
C12 H12 1.0000 . ?
C12 C13 1.548(6) . ?
C13 C14 1.363(5) . ?
C14 H14 0.9500 . ?
C14 C15 1.418(6) . ?
C15 H15 0.9500 . ?
C15 C16 1.359(7) . ?
C16 H16 0.9500 . ?
C16 C17 1.421(5) . ?
C17 C18 1.469(7) . ?
C18 H18 1.0000 . ?
C19 H19A 0.9900 . ?
C19 H19B 0.9900 . ?
C19 C20 1.497(9) . ?
C20 H20A 0.9800 . ?
C20 H20B 0.9800 . ?
C20 H20C 0.9800 . ?
C21 H21A 0.9900 . ?
C21 H21B 0.9900 . ?
C21 C22 1.534(7) . ?
C22 H22A 0.9800 . ?
C22 H22B 0.9800 . ?
C22 H22C 0.9800 . ?
C24 C25 1.383(5) . ?
C24 C30 1.466(7) . ?
C25 H25 0.9500 . ?
C25 C26 1.345(7) . ?
C26 H26 0.9500 . ?
C26 C27 1.413(6) . ?
C27 H27 0.9500 . ?
C27 C28 1.365(5) . ?
C28 C29 1.483(6) . ?
C29 H29 1.0000 . ?
C30 H30 1.0000 . ?
C31 H31A 0.9900 . ?
C31 H31B 0.9900 . ?
C31 C32 1.446(10) . ?
C32 H32A 0.9800 . ?
C32 H32B 0.9800 . ?
C32 H32C 0.9800 . ?
C33 H33A 0.9900 . ?
C33 H33B 0.9900 . ?
C33 C34 1.481(8) . ?
C34 H34A 0.9800 . ?
C34 H34B 0.9800 . ?
C34 H34C 0.9800 . ?
C35 H35A 0.9900 . ?
C35 H35B 0.9900 . ?
C35 C36 1.508(6) . ?
C36 H36A 0.9900 . ?
C36 H36B 0.9900 . ?
C36 C37 1.489(8) . ?
C37 H37A 0.9900 . ?
C37 H37B 0.9900 . ?
C37 C38 1.574(7) . ?
C38 H38 1.0000 . ?
C38 C39 1.474(7) . ?
C40 C41 1.392(6) . ?
C40 C45 1.364(7) . ?
C41 H41 0.9500 . ?
C41 C42 1.437(7) . ?
C42 H42 0.9500 . ?
C42 C43 1.389(8) . ?
C43 H43 0.9500 . ?
C43 C44 1.363(6) . ?
C44 C45 1.366(7) . ?
C44 C46 1.501(8) . ?
C45 H45 0.9500 . ?
C46 H46A 0.9800 . ?
C46 H46B 0.9800 . ?
C46 H46C 0.9800 . ?

loop_
_geom_torsion_atom_site_label_1
_geom_torsion_atom_site_label_2
_geom_torsion_atom_site_label_3
_geom_torsion_atom_site_label_4
_geom_torsion
_geom_torsion_site_symmetry_1
_geom_torsion_site_symmetry_2
_geom_torsion_site_symmetry_3
_geom_torsion_site_symmetry_4
_geom_torsion_publ_flag
O1 C7 C8 N2 -165.6(5) . . . . ?
O1 C7 C8 C9 -54.9(7) . . . . ?
O2 N2 C8 C7 -144.6(3) . . . . ?
O2 N2 C8 C9 95.5(4) . . . . ?
O2 N2 C11 C10 -78.7(5) . . . . ?
O2 N2 C12 N1 147.2(3) . . . . ?
O2 N2 C12 C13 28.8(5) . . . . ?
O8 N5 C29 N6 154.8(3) . . . . ?
O8 N5 C29 C28 34.2(5) . . . . ?
O8 N5 C35 C36 -79.7(4) . . . . ?
O8 N5 C38 C37 90.9(4) . . . . ?
O8 N5 C38 C39 -148.1(4) . . . . ?
N1 C7 C8 N2 11.0(5) . . . . ?
N1 C7 C8 C9 121.7(4) . . . . ?
N1 C12 C13 N3 -49.7(5) . . . . ?
N1 C12 C13 C14 130.8(5) . . . . ?
N2 C8 C9 C10 -2.9(6) . . . . ?
N2 C12 C13 N3 63.3(6) . . . . ?
N2 C12 C13 C14 -116.2(5) . . . . ?
N3 C13 C14 C15 4.5(8) . . . . ?
N3 C17 C18 O3 70.1(5) . . . . ?
N3 C17 C18 O4 -164.9(4) . . . . ?
N4 C24 C25 C26 1.4(8) . . . . ?
N4 C24 C30 O5 -160.4(4) . . . . ?
N4 C24 C30 O6 85.9(5) . . . . ?
N4 C28 C29 N5 61.0(5) . . . . ?
N4 C28 C29 N6 -53.9(5) . . . . ?
N5 C35 C36 C37 -39.5(5) . . . . ?
N5 C38 C39 O7 -167.4(5) . . . . ?
N5 C38 C39 N6 11.6(5) . . . . ?
N6 C40 C41 C42 -178.0(4) . . . . ?
N6 C40 C45 C44 -179.3(5) . . . . ?
C1 C2 C3 C4 0.4(7) . . . . ?
C01N C2 C3 C4 -177.8(5) . . . . ?
C2 C1 C6 N1 178.3(4) . . . . ?
C2 C1 C6 C5 -1.1(6) . . . . ?
C2 C3 C4 C5 -1.1(7) . . . . ?
C3 C4 C5 C6 0.6(7) . . . . ?
C4 C5 C6 N1 -178.9(4) . . . . ?
C4 C5 C6 C1 0.5(7) . . . . ?
C6 N1 C7 O1 -17.0(8) . . . . ?
C6 N1 C7 C8 166.5(4) . . . . ?
C6 N1 C12 N2 179.6(4) . . . . ?
C6 N1 C12 C13 -58.8(5) . . . . ?
C6 C1 C2 C01N 179.1(4) . . . . ?
C6 C1 C2 C3 0.7(6) . . . . ?
C7 N1 C6 C1 133.5(5) . . . . ?
C7 N1 C6 C5 -47.1(6) . . . . ?
C7 N1 C12 N2 -16.9(5) . . . . ?
C7 N1 C12 C13 104.7(4) . . . . ?
C7 C8 C9 C10 -112.6(5) . . . . ?
C8 N2 C11 C10 42.7(5) . . . . ?
C8 N2 C12 N1 23.3(5) . . . . ?
C8 N2 C12 C13 -95.1(4) . . . . ?
C8 C9 C10 C11 27.0(6) . . . . ?
C9 C10 C11 N2 -42.2(5) . . . . ?
C11 N2 C8 C7 95.3(4) . . . . ?
C11 N2 C8 C9 -24.7(5) . . . . ?
C11 N2 C12 N1 -90.6(4) . . . . ?
C11 N2 C12 C13 151.0(4) . . . . ?
C12 N1 C6 C1 -65.0(6) . . . . ?
C12 N1 C6 C5 114.4(5) . . . . ?
C12 N1 C7 O1 -179.8(5) . . . . ?
C12 N1 C7 C8 3.7(6) . . . . ?
C12 N2 C8 C7 -21.6(5) . . . . ?
C12 N2 C8 C9 -141.5(4) . . . . ?
C12 N2 C11 C10 158.9(4) . . . . ?
C12 C13 C14 C15 -176.0(4) . . . . ?
C13 N3 C17 C16 6.8(7) . . . . ?
C13 N3 C17 C18 -177.9(4) . . . . ?
C13 C14 C15 C16 -0.9(7) . . . . ?
C14 C15 C16 C17 0.6(8) . . . . ?
C15 C16 C17 N3 -3.8(8) . . . . ?
C15 C16 C17 C18 -178.8(5) . . . . ?
C16 C17 C18 O3 -114.7(5) . . . . ?
C16 C17 C18 O4 10.4(6) . . . . ?
C17 N3 C13 C12 173.1(4) . . . . ?
C17 N3 C13 C14 -7.4(7) . . . . ?
C18 O3 C19 C20 166.9(5) . . . . ?
C18 O4 C21 C22 172.5(4) . . . . ?
C19 O3 C18 O4 -61.1(5) . . . . ?
C19 O3 C18 C17 63.9(5) . . . . ?
C21 O4 C18 O3 -59.8(5) . . . . ?
C21 O4 C18 C17 173.8(4) . . . . ?
C24 N4 C28 C27 0.5(7) . . . . ?
C24 N4 C28 C29 177.5(4) . . . . ?
C24 C25 C26 C27 -1.3(8) . . . . ?
C25 C24 C30 O5 22.6(7) . . . . ?
C25 C24 C30 O6 -91.1(6) . . . . ?
C25 C26 C27 C28 0.8(7) . . . . ?
C26 C27 C28 N4 -0.4(8) . . . . ?
C26 C27 C28 C29 -177.3(5) . . . . ?
C27 C28 C29 N5 -122.0(5) . . . . ?
C27 C28 C29 N6 123.1(5) . . . . ?
C28 N4 C24 C25 -1.0(7) . . . . ?
C28 N4 C24 C30 -178.1(4) . . . . ?
C29 N5 C35 C36 157.5(4) . . . . ?
C29 N5 C38 C37 -147.8(4) . . . . ?
C29 N5 C38 C39 -26.9(5) . . . . ?
C29 N6 C39 O7 -172.8(5) . . . . ?
C29 N6 C39 C38 8.2(6) . . . . ?
C29 N6 C40 C41 -19.2(7) . . . . ?
C29 N6 C40 C45 162.8(5) . . . . ?
C30 O5 C33 C34 -162.2(4) . . . . ?
C30 O6 C31 C32 -165.7(5) . . . . ?
C30 C24 C25 C26 178.3(5) . . . . ?
C31 O6 C30 O5 157.3(4) . . . . ?
C31 O6 C30 C24 -87.1(4) . . . . ?
C33 O5 C30 O6 -67.5(4) . . . . ?
C33 O5 C30 C24 177.2(4) . . . . ?
C35 N5 C29 N6 -82.5(4) . . . . ?
C35 N5 C29 C28 156.8(4) . . . . ?
C35 N5 C38 C37 -28.4(5) . . . . ?
C35 N5 C38 C39 92.5(4) . . . . ?
C35 C36 C37 C38 21.8(6) . . . . ?
C36 C37 C38 N5 4.1(6) . . . . ?
C36 C37 C38 C39 -108.5(5) . . . . ?
C37 C38 C39 O7 -53.7(8) . . . . ?
C37 C38 C39 N6 125.4(5) . . . . ?
C38 N5 C29 N6 31.2(4) . . . . ?
C38 N5 C29 C28 -89.5(4) . . . . ?
C38 N5 C35 C36 42.3(5) . . . . ?
C39 N6 C29 N5 -24.2(5) . . . . ?
C39 N6 C29 C28 99.1(4) . . . . ?
C39 N6 C40 C41 173.1(5) . . . . ?
C39 N6 C40 C45 -4.8(8) . . . . ?
C40 N6 C29 N5 166.1(4) . . . . ?
C40 N6 C29 C28 -70.6(5) . . . . ?
C40 N6 C39 O7 -4.0(9) . . . . ?
C40 N6 C39 C38 177.1(5) . . . . ?
C40 C41 C42 C43 -2.6(8) . . . . ?
C41 C40 C45 C44 2.9(8) . . . . ?
C41 C42 C43 C44 2.8(8) . . . . ?
C42 C43 C44 C45 -0.1(9) . . . . ?
C42 C43 C44 C46 177.6(5) . . . . ?
C43 C44 C45 C40 -2.8(8) . . . . ?
C45 C40 C41 C42 -0.1(8) . . . . ?
C46 C44 C45 C40 179.7(5) . . . . ?

loop_
_smtbx_masks_void_nr
_smtbx_masks_void_average_x
_smtbx_masks_void_average_y
_smtbx_masks_void_average_z
_smtbx_masks_void_volume
_smtbx_masks_void_count_electrons
_smtbx_masks_void_content
1 0.000 0.000 -0.223 1587.1 560.2 ?
